data_7704866
loop_
_publ_author_name
'Dutta, Sabarni'
'Bhunia, Pradip'
'Mayans, J\'ulia'
'Drew, Michael G. B.'
'Ghosh, Ashutosh'

_publ_section_title
;
 Roles of basicity and steric crowding of anionic coligands in catechol
 oxidase-like activity of Cu(ii)-Mn(ii) complexes.
;
_journal_issue 32
_journal_name_full 'Dalton transactions (Cambridge, England : 2003)'
_journal_page_first 11268
_journal_page_last 11281
_journal_paper_doi 10.1039/d0dt00952k
_journal_volume 49
_journal_year 2020
_chemical_formula_sum 'C45 H48 Cl Cu2 Mn N4 O7.5'
_chemical_formula_weight 982.34
_space_group_crystal_system monoclinic
_space_group_IT_number 15
_space_group_name_Hall '-C 2yc'
_space_group_name_H-M_alt 'C 1 2/c 1'
_atom_sites_solution_hydrogens geom
_audit_creation_method SHELXL-2016/6
_audit_update_record
;
2020-03-13 deposited with the CCDC.	2020-07-17 downloaded from the CCDC.
;
_cell_angle_alpha 90
_cell_angle_beta 95.126(2)
_cell_angle_gamma 90
_cell_formula_units_Z 4
_cell_length_a 20.3123(6)
_cell_length_b 14.2566(4)
_cell_length_c 16.4904(5)
_cell_measurement_reflns_used 4136
_cell_measurement_temperature 296(2)
_cell_measurement_theta_max 24.941
_cell_measurement_theta_min 3.052
_cell_volume 4756.3(2)
_computing_structure_refinement 'SHELXL-2016/6 (Sheldrick, 2016)'
_computing_structure_solution 'SHELXT 2014/4 (Sheldrick, 2014)'
_diffrn_ambient_temperature 296(2)
_diffrn_measured_fraction_theta_full 0.993
_diffrn_measured_fraction_theta_max 0.993
_diffrn_measurement_device_type 'Bruker APEX-II CCD'
_diffrn_measurement_method '\f and \w scans'
_diffrn_radiation_type MoK\a
_diffrn_radiation_wavelength 0.71073
_diffrn_reflns_av_R_equivalents 0.0663
_diffrn_reflns_av_unetI/netI 0.0427
_diffrn_reflns_Laue_measured_fraction_full 0.993
_diffrn_reflns_Laue_measured_fraction_max 0.993
_diffrn_reflns_limit_h_max 24
_diffrn_reflns_limit_h_min -23
_diffrn_reflns_limit_k_max 16
_diffrn_reflns_limit_k_min -16
_diffrn_reflns_limit_l_max 19
_diffrn_reflns_limit_l_min -19
_diffrn_reflns_number 26560
_diffrn_reflns_point_group_measured_fraction_full 0.993
_diffrn_reflns_point_group_measured_fraction_max 0.993
_diffrn_reflns_theta_full 24.941
_diffrn_reflns_theta_max 24.941
_diffrn_reflns_theta_min 3.052
_exptl_absorpt_coefficient_mu 1.255
_exptl_absorpt_correction_T_max 0.956
_exptl_absorpt_correction_T_min 0.935
_exptl_absorpt_correction_type empirical
_exptl_absorpt_process_details SADABS
_exptl_crystal_colour GREEN
_exptl_crystal_density_diffrn 1.372
_exptl_crystal_description NEEDLE
_exptl_crystal_F_000 2024
_exptl_crystal_size_max 0.41
_exptl_crystal_size_mid 0.24
_exptl_crystal_size_min 0.21
_refine_diff_density_max 1.009
_refine_diff_density_min -0.380
_refine_diff_density_rms 0.103
_refine_ls_extinction_method none
_refine_ls_goodness_of_fit_ref 1.085
_refine_ls_hydrogen_treatment constr
_refine_ls_matrix_type full
_refine_ls_number_parameters 325
_refine_ls_number_reflns 4136
_refine_ls_number_restraints 56
_refine_ls_restrained_S_all 1.087
_refine_ls_R_factor_all 0.0932
_refine_ls_R_factor_gt 0.0631
_refine_ls_shift/su_max 0.001
_refine_ls_shift/su_mean 0.000
_refine_ls_structure_factor_coef Fsqd
_refine_ls_weighting_details 'w=1/[\s^2^(Fo^2^)+(0.1374P)^2^+9.0326P] where P=(Fo^2^+2Fc^2^)/3'
_refine_ls_weighting_scheme calc
_refine_ls_wR_factor_gt 0.1992
_refine_ls_wR_factor_ref 0.2286
_reflns_Friedel_coverage 0.000
_reflns_number_gt 2879
_reflns_number_total 4136
_reflns_threshold_expression 'I > 2\s(I)'
_cod_data_source_file d0dt00952k2.cif
_cod_data_source_block 3
_cod_depositor_comments
;
The following automatic conversions were performed:

data item '_exptl_absorpt_correction_type' value 'EMPIRICAL' was
changed to 'empirical' in accordance with the
/home/data/users/saulius/crontab/automatic-downloads/rss-feeds/RSC/lib/dictionaries/cif_core.dic
dictionary named 'cif_core.dic' version 2.4.2 last updated on
2011-04-26.

Automatic conversion script
Id: cif_fix_values 7556 2019-12-06 15:28:31Z antanas 

 Adding full bibliography for 7704864--7704868.cif.
;
_cod_original_sg_symbol_H-M 'C 2/c'
_cod_original_formula_sum 'C45 H48 Cl Cu2 Mn N4 O7.50'
_cod_database_code 7704866
_shelx_shelxl_version_number 2016/6
_shelx_space_group_comment
;
The symmetry employed for this shelxl refinement is uniquely defined
by the following loop, which should always be used as a source of
symmetry information in preference to the above space-group names.
They are only intended as comments.
;

loop_
_space_group_symop_operation_xyz
'x, y, z'
'-x, y, -z+1/2'
'x+1/2, y+1/2, z'
'-x+1/2, y+1/2, -z+1/2'
'-x, -y, -z'
'x, -y, z-1/2'
'-x+1/2, -y+1/2, -z'
'x+1/2, -y+1/2, z-1/2'

loop_
_atom_site_label
_atom_site_type_symbol
_atom_site_fract_x
_atom_site_fract_y
_atom_site_fract_z
_atom_site_U_iso_or_equiv
_atom_site_adp_type
_atom_site_occupancy
_atom_site_site_symmetry_order
_atom_site_calc_flag
_atom_site_refinement_flags_posn
_atom_site_refinement_flags_adp
_atom_site_refinement_flags_occupancy
_atom_site_disorder_assembly
_atom_site_disorder_group
Cu1 Cu 0.57360(3) 0.49392(5) 0.83098(5) 0.0530(3) Uani 1 1 d . . . . .
Mn1 Mn 0.500000 0.32137(8) 0.750000 0.0506(4) Uani 1 2 d S T P . .
O11 O 0.59121(19) 0.3639(3) 0.8099(3) 0.0578(10) Uani 1 1 d . . . . .
C12 C 0.6503(3) 0.3268(4) 0.8353(4) 0.0597(16) Uani 1 1 d . . . . .
C13 C 0.6505(4) 0.2341(5) 0.8654(4) 0.077(2) Uani 1 1 d . . . . .
H13 H 0.611730 0.199171 0.864839 0.092 Uiso 1 1 calc R U . . .
C14 C 0.7117(5) 0.1968(7) 0.8962(5) 0.105(3) Uani 1 1 d . . . . .
H14 H 0.713531 0.136078 0.916756 0.126 Uiso 1 1 calc R U . . .
C15 C 0.7689(5) 0.2479(8) 0.8966(6) 0.105(3) Uani 1 1 d . . . . .
H15 H 0.808513 0.222839 0.919690 0.126 Uiso 1 1 calc R U . . .
C16 C 0.7679(4) 0.3332(7) 0.8640(5) 0.086(2) Uani 1 1 d . . . . .
H16 H 0.807581 0.365182 0.861781 0.103 Uiso 1 1 calc R U . . .
C17 C 0.7091(3) 0.3767(5) 0.8328(4) 0.0630(17) Uani 1 1 d . . . . .
C18 C 0.7111(3) 0.4697(5) 0.7972(4) 0.0642(17) Uani 1 1 d . . . . .
N19 N 0.6621(2) 0.5272(4) 0.7973(3) 0.0608(13) Uani 1 1 d . . . . .
C20 C 0.6698(4) 0.6200(5) 0.7604(5) 0.080(2) Uani 1 1 d . . . . .
H20A H 0.675247 0.612275 0.702901 0.096 Uiso 1 1 calc R U . . .
H20B H 0.709366 0.649637 0.785716 0.096 Uiso 1 1 calc R U . . .
C22 C 0.5902(4) 0.6922(5) 0.8557(6) 0.083(2) Uani 1 1 d . . . . .
H22A H 0.628975 0.692655 0.894616 0.100 Uiso 1 1 calc R U . . .
H22B H 0.566937 0.751027 0.860647 0.100 Uiso 1 1 calc R U . . .
N23 N 0.5473(2) 0.6144(3) 0.8737(3) 0.0585(13) Uani 1 1 d . . . . .
C21 C 0.6113(4) 0.6825(5) 0.7698(5) 0.078(2) Uani 1 1 d . . . . .
H21A H 0.574070 0.658737 0.734913 0.094 Uiso 1 1 calc R U . . .
H21B H 0.621489 0.744530 0.750187 0.094 Uiso 1 1 calc R U . . .
C24 C 0.4995(3) 0.6272(4) 0.9199(4) 0.0613(17) Uani 1 1 d . . . . .
C25 C 0.4486(3) 0.5574(4) 0.9283(3) 0.0501(14) Uani 1 1 d . . . . .
C26 C 0.3987(4) 0.5743(4) 0.9811(4) 0.0610(17) Uani 1 1 d . . . . .
H26 H 0.401839 0.628044 1.013167 0.073 Uiso 1 1 calc R U . . .
C27 C 0.3463(4) 0.5159(5) 0.9873(4) 0.0694(19) Uani 1 1 d . . . . .
H27 H 0.314618 0.530000 1.022902 0.083 Uiso 1 1 calc R U . . .
C28 C 0.3405(3) 0.4350(5) 0.9402(4) 0.0660(17) Uani 1 1 d . . . . .
H28 H 0.304745 0.394825 0.943608 0.079 Uiso 1 1 calc R U . . .
C29 C 0.3873(3) 0.4150(4) 0.8891(4) 0.0603(16) Uani 1 1 d . . . . .
H29 H 0.383101 0.360792 0.857721 0.072 Uiso 1 1 calc R U . . .
C30 C 0.4420(3) 0.4740(4) 0.8821(4) 0.0526(15) Uani 1 1 d . . . . .
O31 O 0.4851(2) 0.4489(3) 0.8308(3) 0.0689(13) Uani 1 1 d . . . . .
C181 C 0.7732(4) 0.4972(6) 0.7574(6) 0.091(3) Uani 1 1 d . . . . .
H18A H 0.761890 0.509647 0.700628 0.137 Uiso 1 1 calc R U . . .
H18B H 0.804628 0.446874 0.763151 0.137 Uiso 1 1 calc R U . . .
H18C H 0.792100 0.552502 0.783269 0.137 Uiso 1 1 calc R U . . .
C241 C 0.4934(4) 0.7207(6) 0.9624(6) 0.098(3) Uani 1 1 d . . . . .
H24A H 0.534322 0.754418 0.962327 0.146 Uiso 1 1 calc R U . . .
H24B H 0.483509 0.710276 1.017521 0.146 Uiso 1 1 calc R U . . .
H24C H 0.458542 0.756720 0.934231 0.146 Uiso 1 1 calc R U . . .
C41 C 0.5337(6) 0.1391(7) 0.6705(8) 0.055(3) Uani 0.5 1 d D . P A 1
O42 O 0.5012(6) 0.0849(7) 0.7084(8) 0.109(5) Uani 0.5 1 d D . P A 1
O41 O 0.5299(7) 0.2228(8) 0.6710(9) 0.054(4) Uani 0.5 1 d D U P A 1
C61 C 0.5779(4) 0.0989(5) 0.6056(5) 0.062(3) Uani 0.5 1 d G U P A 1
C62 C 0.5673(5) 0.0073(5) 0.5787(6) 0.078(4) Uani 0.5 1 d G U P A 1
H62 H 0.536716 -0.030386 0.602072 0.093 Uiso 0.5 1 calc R U P A 1
C63 C 0.6022(6) -0.0280(6) 0.5167(7) 0.099(5) Uani 0.5 1 d G U P A 1
H63 H 0.595112 -0.089319 0.498660 0.119 Uiso 0.5 1 calc R U P A 1
C64 C 0.6479(6) 0.0282(8) 0.4817(7) 0.116(6) Uani 0.5 1 d G U P A 1
H64 H 0.671291 0.004612 0.440232 0.139 Uiso 0.5 1 calc R U P A 1
C65 C 0.6585(5) 0.1198(7) 0.5086(7) 0.102(9) Uani 0.5 1 d G U P A 1
H65 H 0.689074 0.157477 0.485216 0.122 Uiso 0.5 1 calc R U P A 1
C66 C 0.6235(4) 0.1551(5) 0.5706(6) 0.048(2) Uani 0.5 1 d G U P A 1
H66 H 0.630679 0.216412 0.588628 0.057 Uiso 0.5 1 calc R U P A 1
O1W O 0.4536(7) 0.2045(11) 0.8116(10) 0.067(4) Uani 0.5 1 d . U P A 2
Cl1 Cl 0.3196(4) 0.1381(5) 0.9690(5) 0.099(2) Uani 0.375 1 d . . P B 2
Cl2 Cl 0.2931(10) 0.0535(15) 0.9538(14) 0.116(8) Uani 0.125 1 d . . P B 2
O2W O 0.5480(16) 0.909(2) 0.772(2) 0.154(12) Uiso 0.25 1 d . . P C 3

loop_
_atom_site_aniso_label
_atom_site_aniso_U_11
_atom_site_aniso_U_22
_atom_site_aniso_U_33
_atom_site_aniso_U_23
_atom_site_aniso_U_13
_atom_site_aniso_U_12
Cu1 0.0469(5) 0.0530(5) 0.0583(5) -0.0114(3) 0.0008(3) 0.0079(3)
Mn1 0.0653(8) 0.0380(6) 0.0487(8) 0.000 0.0054(6) 0.000
O11 0.057(2) 0.053(2) 0.063(3) -0.004(2) -0.0018(19) 0.0162(19)
C12 0.070(4) 0.069(4) 0.040(3) -0.004(3) 0.005(3) 0.036(3)
C13 0.092(5) 0.077(5) 0.064(4) 0.009(4) 0.021(4) 0.036(4)
C14 0.135(8) 0.113(7) 0.069(5) 0.030(5) 0.030(5) 0.079(7)
C15 0.079(6) 0.151(9) 0.085(6) 0.013(6) 0.013(5) 0.054(6)
C16 0.073(5) 0.120(7) 0.065(5) -0.001(5) 0.006(4) 0.049(5)
C17 0.052(3) 0.095(5) 0.042(3) -0.012(3) 0.005(3) 0.027(3)
C18 0.053(4) 0.087(5) 0.053(4) -0.017(4) 0.005(3) 0.007(3)
N19 0.048(3) 0.069(3) 0.065(4) -0.012(3) 0.001(2) 0.004(2)
C20 0.065(4) 0.078(5) 0.097(6) -0.007(4) 0.006(4) -0.015(4)
C22 0.080(5) 0.068(4) 0.101(6) -0.027(4) 0.005(4) 0.000(4)
N23 0.056(3) 0.055(3) 0.062(3) -0.013(3) -0.008(2) 0.005(2)
C21 0.075(5) 0.063(4) 0.094(6) -0.001(4) -0.005(4) -0.008(3)
C24 0.060(4) 0.062(4) 0.057(4) -0.022(3) -0.018(3) 0.022(3)
C25 0.056(3) 0.051(3) 0.042(3) -0.005(3) -0.009(3) 0.017(3)
C26 0.090(5) 0.055(3) 0.038(3) -0.002(3) 0.004(3) 0.022(3)
C27 0.093(5) 0.071(4) 0.047(4) 0.008(3) 0.022(4) 0.024(4)
C28 0.074(4) 0.068(4) 0.058(4) 0.008(3) 0.018(3) 0.006(3)
C29 0.065(4) 0.058(4) 0.057(4) -0.014(3) 0.003(3) 0.006(3)
C30 0.051(3) 0.058(3) 0.047(3) -0.009(3) -0.004(3) 0.020(3)
O31 0.047(2) 0.072(3) 0.088(3) -0.042(3) 0.008(2) 0.003(2)
C181 0.066(5) 0.112(7) 0.101(7) -0.011(5) 0.027(4) 0.003(4)
C241 0.092(6) 0.075(5) 0.127(7) -0.059(5) 0.017(5) -0.004(4)
C41 0.073(8) 0.037(6) 0.058(8) -0.004(6) 0.019(6) 0.007(6)
O42 0.143(10) 0.057(6) 0.142(11) -0.019(6) 0.092(10) -0.021(6)
O41 0.058(5) 0.051(5) 0.054(5) 0.003(4) 0.010(4) 0.008(4)
C61 0.068(7) 0.052(7) 0.066(8) -0.013(6) 0.002(6) 0.022(6)
C62 0.067(9) 0.083(10) 0.086(11) -0.024(8) 0.025(8) 0.007(7)
C63 0.106(12) 0.075(9) 0.119(14) -0.034(10) 0.032(10) 0.026(9)
C64 0.116(14) 0.113(13) 0.129(15) -0.002(12) 0.067(12) 0.034(11)
C65 0.114(18) 0.058(10) 0.135(18) -0.003(11) 0.016(14) 0.018(11)
C66 0.037(4) 0.044(4) 0.066(5) -0.005(4) 0.026(4) 0.013(3)
O1W 0.072(7) 0.067(7) 0.063(7) 0.002(6) 0.019(6) -0.011(6)
Cl1 0.077(4) 0.108(5) 0.117(5) -0.047(4) 0.042(4) -0.068(4)
Cl2 0.117(14) 0.109(13) 0.131(16) -0.065(13) 0.056(13) -0.067(12)

loop_
_atom_type_symbol
_atom_type_description
_atom_type_scat_dispersion_real
_atom_type_scat_dispersion_imag
_atom_type_scat_source
C C 0.0033 0.0016 'International Tables Vol C Tables 4.2.6.8 and 6.1.1.4'
H H 0.0000 0.0000 'International Tables Vol C Tables 4.2.6.8 and 6.1.1.4'
N N 0.0061 0.0033 'International Tables Vol C Tables 4.2.6.8 and 6.1.1.4'
O O 0.0106 0.0060 'International Tables Vol C Tables 4.2.6.8 and 6.1.1.4'
Cl Cl 0.1484 0.1585 'International Tables Vol C Tables 4.2.6.8 and 6.1.1.4'
Mn Mn 0.3368 0.7283 'International Tables Vol C Tables 4.2.6.8 and 6.1.1.4'
Cu Cu 0.3201 1.2651 'International Tables Vol C Tables 4.2.6.8 and 6.1.1.4'

loop_
_geom_angle_atom_site_label_1
_geom_angle_atom_site_label_2
_geom_angle_atom_site_label_3
_geom_angle
_geom_angle_site_symmetry_1
_geom_angle_site_symmetry_3
_geom_angle_publ_flag
O31 Cu1 O11 82.29(18) . . ?
O31 Cu1 N23 90.48(19) . . ?
O11 Cu1 N23 167.1(2) . . ?
O31 Cu1 N19 162.9(2) . . ?
O11 Cu1 N19 89.6(2) . . ?
N23 Cu1 N19 100.1(2) . . ?
O31 Cu1 Mn1 47.00(12) . . ?
O11 Cu1 Mn1 41.63(12) . . ?
N23 Cu1 Mn1 135.54(14) . . ?
N19 Cu1 Mn1 118.70(16) . . ?
O41 Mn1 O41 93.2(8) . 2_656 ?
O41 Mn1 O11 101.4(4) . . ?
O41 Mn1 O11 101.4(4) 2_656 . ?
O41 Mn1 O11 101.4(4) . 2_656 ?
O41 Mn1 O11 101.4(4) 2_656 2_656 ?
O11 Mn1 O11 146.6(2) . 2_656 ?
O11 Mn1 O1W 113.3(4) . . ?
O11 Mn1 O1W 92.3(4) 2_656 . ?
O41 Mn1 O1W 12.7(6) . 2_656 ?
O41 Mn1 O1W 86.4(4) 2_656 2_656 ?
O11 Mn1 O1W 92.3(4) . 2_656 ?
O11 Mn1 O1W 113.3(4) 2_656 2_656 ?
O1W Mn1 O1W 81.9(8) . 2_656 ?
O41 Mn1 O31 168.1(4) . . ?
O41 Mn1 O31 96.5(4) 2_656 . ?
O11 Mn1 O31 69.84(15) . . ?
O11 Mn1 O31 83.57(16) 2_656 . ?
O1W Mn1 O31 104.3(4) . . ?
O1W Mn1 O31 162.1(4) 2_656 . ?
O41 Mn1 O31 96.5(4) . 2_656 ?
O41 Mn1 O31 168.1(4) 2_656 2_656 ?
O11 Mn1 O31 83.57(16) . 2_656 ?
O11 Mn1 O31 69.84(15) 2_656 2_656 ?
O31 Mn1 O31 74.9(3) . 2_656 ?
O41 Mn1 Cu1 115.3(4) . 2_656 ?
O41 Mn1 Cu1 131.1(4) 2_656 2_656 ?
O11 Mn1 Cu1 109.95(12) . 2_656 ?
O11 Mn1 Cu1 37.31(10) 2_656 2_656 ?
O31 Mn1 Cu1 62.57(13) . 2_656 ?
O31 Mn1 Cu1 37.57(10) 2_656 2_656 ?
O41 Mn1 Cu1 131.1(4) . . ?
O41 Mn1 Cu1 115.3(4) 2_656 . ?
O11 Mn1 Cu1 37.31(10) . . ?
O11 Mn1 Cu1 109.96(12) 2_656 . ?
O1W Mn1 Cu1 127.4(4) . . ?
O1W Mn1 Cu1 125.8(4) 2_656 . ?
O31 Mn1 Cu1 37.57(10) . . ?
O31 Mn1 Cu1 62.57(13) 2_656 . ?
Cu1 Mn1 Cu1 75.75(4) 2_656 . ?
C12 O11 Cu1 119.9(4) . . ?
C12 O11 Mn1 139.0(4) . . ?
Cu1 O11 Mn1 101.06(16) . . ?
O11 C12 C17 122.2(6) . . ?
O11 C12 C13 116.8(7) . . ?
C17 C12 C13 120.9(6) . . ?
C14 C13 C12 117.0(8) . . ?
C14 C13 H13 121.5 . . ?
C12 C13 H13 121.5 . . ?
C15 C14 C13 121.6(9) . . ?
C15 C14 H14 119.2 . . ?
C13 C14 H14 119.2 . . ?
C16 C15 C14 120.1(8) . . ?
C16 C15 H15 120.0 . . ?
C14 C15 H15 120.0 . . ?
C15 C16 C17 122.4(9) . . ?
C15 C16 H16 118.8 . . ?
C17 C16 H16 118.8 . . ?
C12 C17 C16 117.8(7) . . ?
C12 C17 C18 122.2(5) . . ?
C16 C17 C18 119.9(7) . . ?
N19 C18 C17 122.0(6) . . ?
N19 C18 C181 120.3(7) . . ?
C17 C18 C181 117.6(6) . . ?
C18 N19 C20 117.4(6) . . ?
C18 N19 Cu1 124.5(5) . . ?
C20 N19 Cu1 117.6(4) . . ?
N19 C20 C21 112.1(6) . . ?
N19 C20 H20A 109.2 . . ?
C21 C20 H20A 109.2 . . ?
N19 C20 H20B 109.2 . . ?
C21 C20 H20B 109.2 . . ?
H20A C20 H20B 107.9 . . ?
N23 C22 C21 110.1(6) . . ?
N23 C22 H22A 109.6 . . ?
C21 C22 H22A 109.6 . . ?
N23 C22 H22B 109.6 . . ?
C21 C22 H22B 109.6 . . ?
H22A C22 H22B 108.2 . . ?
C24 N23 C22 120.3(5) . . ?
C24 N23 Cu1 125.4(5) . . ?
C22 N23 Cu1 114.1(4) . . ?
C20 C21 C22 116.1(7) . . ?
C20 C21 H21A 108.3 . . ?
C22 C21 H21A 108.3 . . ?
C20 C21 H21B 108.3 . . ?
C22 C21 H21B 108.3 . . ?
H21A C21 H21B 107.4 . . ?
N23 C24 C25 122.4(5) . . ?
N23 C24 C241 119.4(6) . . ?
C25 C24 C241 118.1(6) . . ?
C30 C25 C26 115.9(6) . . ?
C30 C25 C24 124.1(5) . . ?
C26 C25 C24 119.9(5) . . ?
C27 C26 C25 123.4(6) . . ?
C27 C26 H26 118.3 . . ?
C25 C26 H26 118.3 . . ?
C26 C27 C28 119.5(6) . . ?
C26 C27 H27 120.3 . . ?
C28 C27 H27 120.3 . . ?
C29 C28 C27 119.5(7) . . ?
C29 C28 H28 120.2 . . ?
C27 C28 H28 120.2 . . ?
C28 C29 C30 121.9(6) . . ?
C28 C29 H29 119.0 . . ?
C30 C29 H29 119.0 . . ?
O31 C30 C29 117.6(5) . . ?
O31 C30 C25 122.6(6) . . ?
C29 C30 C25 119.8(5) . . ?
C30 O31 Cu1 125.8(4) . . ?
C30 O31 Mn1 135.9(4) . . ?
Cu1 O31 Mn1 95.43(16) . . ?
C18 C181 H18A 109.5 . . ?
C18 C181 H18B 109.5 . . ?
H18A C181 H18B 109.5 . . ?
C18 C181 H18C 109.5 . . ?
H18A C181 H18C 109.5 . . ?
H18B C181 H18C 109.5 . . ?
C24 C241 H24A 109.5 . . ?
C24 C241 H24B 109.5 . . ?
H24A C241 H24B 109.5 . . ?
C24 C241 H24C 109.5 . . ?
H24A C241 H24C 109.5 . . ?
H24B C241 H24C 109.5 . . ?
O41 C41 O42 126.0(13) . . ?
O41 C41 C61 114.4(11) . . ?
O42 C41 C61 119.1(9) . . ?
C41 O42 O42 125.3(14) . 2_656 ?
C41 O41 Mn1 135.5(12) . . ?
C62 C61 C66 120.0 . . ?
C62 C61 C41 118.7(6) . . ?
C66 C61 C41 121.1(6) . . ?
C63 C62 C61 120.0 . . ?
C63 C62 H62 120.0 . . ?
C61 C62 H62 120.0 . . ?
C62 C63 C64 120.0 . . ?
C62 C63 H63 120.0 . . ?
C64 C63 H63 120.0 . . ?
C63 C64 C65 120.0 . . ?
C63 C64 H64 120.0 . . ?
C65 C64 H64 120.0 . . ?
C66 C65 C64 120.0 . . ?
C66 C65 H65 120.0 . . ?
C64 C65 H65 120.0 . . ?
C65 C66 C61 120.0 . . ?
C65 C66 H66 120.0 . . ?
C61 C66 H66 120.0 . . ?

loop_
_geom_bond_atom_site_label_1
_geom_bond_atom_site_label_2
_geom_bond_distance
_geom_bond_site_symmetry_2
_geom_bond_publ_flag
Cu1 O31 1.909(4) . ?
Cu1 O11 1.925(4) . ?
Cu1 N23 1.949(5) . ?
Cu1 N19 1.985(5) . ?
Cu1 Mn1 3.1165(11) . ?
Mn1 O41 2.045(14) . ?
Mn1 O41 2.045(14) 2_656 ?
Mn1 O11 2.110(4) . ?
Mn1 O11 2.110(4) 2_656 ?
Mn1 O1W 2.206(15) . ?
Mn1 O1W 2.206(15) 2_656 ?
Mn1 O31 2.289(4) . ?
Mn1 O31 2.289(4) 2_656 ?
O11 C12 1.344(7) . ?
C12 C17 1.394(10) . ?
C12 C13 1.412(10) . ?
C13 C14 1.406(11) . ?
C13 H13 0.9300 . ?
C14 C15 1.370(14) . ?
C14 H14 0.9300 . ?
C15 C16 1.329(13) . ?
C15 H15 0.9300 . ?
C16 C17 1.401(9) . ?
C16 H16 0.9300 . ?
C17 C18 1.452(10) . ?
C18 N19 1.291(8) . ?
C18 C181 1.524(10) . ?
N19 C20 1.470(9) . ?
C20 C21 1.503(10) . ?
C20 H20A 0.9700 . ?
C20 H20B 0.9700 . ?
C22 N23 1.458(9) . ?
C22 C21 1.523(11) . ?
C22 H22A 0.9700 . ?
C22 H22B 0.9700 . ?
N23 C24 1.300(8) . ?
C21 H21A 0.9700 . ?
C21 H21B 0.9700 . ?
C24 C25 1.449(9) . ?
C24 C241 1.516(9) . ?
C25 C30 1.413(8) . ?
C25 C26 1.414(9) . ?
C26 C27 1.364(10) . ?
C26 H26 0.9300 . ?
C27 C28 1.390(10) . ?
C27 H27 0.9300 . ?
C28 C29 1.356(9) . ?
C28 H28 0.9300 . ?
C29 C30 1.407(9) . ?
C29 H29 0.9300 . ?
C30 O31 1.320(7) . ?
C181 H18A 0.9600 . ?
C181 H18B 0.9600 . ?
C181 H18C 0.9600 . ?
C241 H24A 0.9600 . ?
C241 H24B 0.9600 . ?
C241 H24C 0.9600 . ?
C41 O41 1.197(14) . ?
C41 O42 1.224(12) . ?
C41 C61 1.565(12) . ?
O42 O42 1.38(3) 2_656 ?
C61 C62 1.3900 . ?
C61 C66 1.3900 . ?
C62 C63 1.3900 . ?
C62 H62 0.9300 . ?
C63 C64 1.3900 . ?
C63 H63 0.9300 . ?
C64 C65 1.3900 . ?
C64 H64 0.9300 . ?
C65 C66 1.3900 . ?
C65 H65 0.9300 . ?
C66 H66 0.9300 . ?
Cl1 Cl2 1.334(17) . ?

loop_
_geom_hbond_atom_site_label_D
_geom_hbond_atom_site_label_H
_geom_hbond_atom_site_label_A
_geom_hbond_distance_DH
_geom_hbond_distance_HA
_geom_hbond_distance_DA
_geom_hbond_angle_DHA
_geom_hbond_site_symmetry_A
C181 H18C Cl2 0.96 2.81 3.33(2) 114.6 3
